data_9007282
loop_
_publ_author_name
'Lee, Y.'
'Hriljac, J. A.'
'Vogt, T.'

_publ_section_title
;
 Pressure-induced migration of zeolitic water in laumontite
 Sample: Pleasant Valley, Connecticut, NMNH R4159; P = 2.4 GPa
;
_journal_name_full 'Physics and Chemistry of Minerals'
_journal_page_first 421
_journal_page_last 428
_journal_volume 31
_journal_year 2004
_chemical_formula_sum 'Al2 Ca H12 O16.5 Si4'
_chemical_name_mineral Laumontite
_space_group_IT_number 12
_symmetry_space_group_name_Hall '-C 2y'
_symmetry_space_group_name_H-M 'C 1 2/m 1'
_cell_angle_alpha 90
_cell_angle_beta 110.512
_cell_angle_gamma 90
_cell_formula_units_Z 4
_cell_length_a 14.7204
_cell_length_b 13.1084
_cell_length_c 7.4080
_cell_volume 1338.825
_database_code_amcsd 0008873
_diffrn_ambient_pressure 2.4e+06
_exptl_crystal_density_diffrn 2.394
_cod_original_formula_sum 'Ca Al2 Si4 O16.5 H12'
_cod_database_code 9007282

loop_
_space_group_symop_operation_xyz
x,y,z
1/2+x,1/2+y,z
x,-y,z
1/2+x,1/2-y,z
-x,y,-z
1/2-x,1/2+y,-z
-x,-y,-z
1/2-x,1/2-y,-z

loop_
_atom_site_label
_atom_site_fract_x
_atom_site_fract_y
_atom_site_fract_z
_atom_site_occupancy
_atom_site_U_iso_or_equiv
_atom_site_type_symbol
_atom_site_attached_hydrogens
Ca 0.27700 0.50000 0.70900 1.00000 0.01300 Ca 0
Al 0.13080 0.31110 0.73480 1.00000 0.01300 Al 0
Si1 0.24440 0.38150 0.16640 1.00000 0.01300 Si 0
Si2 0.08150 0.38660 0.32000 1.00000 0.01300 Si 0
O1 0.26300 0.50000 0.23000 1.00000 0.01300 O 0
O2 0.21500 0.37000 0.93500 1.00000 0.01300 O 0
O3 0.13900 0.39000 0.55100 1.00000 0.01300 O 0
O4 0.15400 0.33900 0.21900 1.00000 0.01300 O 0
O5 0.34000 0.31600 0.28700 1.00000 0.01300 O 0
O6 0.04800 0.50000 0.23600 1.00000 0.01300 O 0
O7 0.01300 0.31300 0.74000 1.00000 0.01300 O 0
Wat1 0.00200 0.17500 0.06500 0.50000 0.01300 O 2
Wat2 0.43800 0.50000 0.15300 1.00000 0.01300 O 2
Wat5 0.50000 0.57600 0.50000 0.50000 0.01300 O 2
Wat8 0.12200 0.12600 0.36900 1.00000 0.01300 O 2

loop_
_cod_changelog_entry_id
_cod_changelog_entry_author
_cod_changelog_entry_date
_cod_changelog_entry_text
1
;cod-tools version 3.8.0
Id: cif_guess_AMCSD_atom_types 9581 2023-05-17 12:35:41Z saulius
;
2023-05-18T11:39:44+03:00
;Derived atom types and hydrogen counts
from atom names that follow the AMCSD naming convention
(Wat == water, O-H == hydroxyl).
;

loop_
_cod_related_entry_id
_cod_related_entry_database
_cod_related_entry_code
1 AMCSD 0008873
